data_4346781
loop_
_publ_author_name
'Thammavongsy, Zachary'
'Khosrowabadi Kotyk, Juliet F.'
'Tsay, Charlene'
'Yang, Jenny Y.'

_publ_section_title
;
 Flexibility is Key: Synthesis of a Tripyridylamine (TPA) Congener with a
 Phosphorus Apical Donor and Coordination to Cobalt(II).
;
_journal_issue 23
_journal_name_full 'Inorganic chemistry'
_journal_page_first 11505
_journal_page_last 11510
_journal_paper_doi 10.1021/acs.inorgchem.5b02133
_journal_volume 54
_journal_year 2015
_chemical_formula_sum 'C24 H31 Cl N7 P'
_chemical_formula_weight 483.98
_space_group_IT_number 43
_space_group_name_Hall 'F 2 -2d'
_space_group_name_H-M_alt 'F d d 2'
_symmetry_cell_setting orthorhombic
_symmetry_space_group_name_H-M 'F d d 2'
_atom_sites_solution_hydrogens geom
_atom_sites_solution_primary direct
_atom_sites_solution_secondary difmap
_audit_creation_method SHELXL-97
_cell_angle_alpha 90.00
_cell_angle_beta 90.00
_cell_angle_gamma 90.00
_cell_formula_units_Z 16
_cell_length_a 26.2550(13)
_cell_length_b 38.811(3)
_cell_length_c 9.1778(5)
_cell_measurement_reflns_used 9978
_cell_measurement_temperature 296(2)
_cell_measurement_theta_max 28.66
_cell_measurement_theta_min 2.41
_cell_volume 9352.0(10)
_computing_cell_refinement 'Bruker SAINT 8.34a, 2013'
_computing_data_collection 'Bruker APEX2 2014.11-0, 2014'
_computing_data_reduction 'Bruker SAINT 8.34a, 2013'
_computing_molecular_graphics 'Bruker SHELXTL'
_computing_publication_material 'Bruker SHELXTL'
_computing_structure_refinement 'SHELXL-97 (Sheldrick, 2008)'
_computing_structure_solution 'SHELXS-97 (Sheldrick, 2008)'
_diffrn_ambient_temperature 296(2)
_diffrn_measured_fraction_theta_full 1.000
_diffrn_measured_fraction_theta_max 0.956
_diffrn_measurement_device_type 'Bruker SMART APEX II CCD'
_diffrn_measurement_method '\f and \w scans'
_diffrn_radiation_monochromator graphite
_diffrn_radiation_source 'fine-focus sealed tube'
_diffrn_radiation_type MoK\a
_diffrn_radiation_wavelength 0.71073
_diffrn_reflns_av_R_equivalents 0.0483
_diffrn_reflns_av_sigmaI/netI 0.0370
_diffrn_reflns_limit_h_max 35
_diffrn_reflns_limit_h_min -34
_diffrn_reflns_limit_k_max 49
_diffrn_reflns_limit_k_min -51
_diffrn_reflns_limit_l_max 11
_diffrn_reflns_limit_l_min -12
_diffrn_reflns_number 24786
_diffrn_reflns_theta_full 25.00
_diffrn_reflns_theta_max 28.87
_diffrn_reflns_theta_min 1.87
_exptl_absorpt_coefficient_mu 0.260
_exptl_absorpt_correction_T_max 0.9566
_exptl_absorpt_correction_T_min 0.8785
_exptl_absorpt_correction_type numerical
_exptl_absorpt_process_details 'Bruker SADABS 2014/5'
_exptl_crystal_colour purple
_exptl_crystal_density_diffrn 1.375
_exptl_crystal_density_method 'not measured'
_exptl_crystal_description irregular
_exptl_crystal_F_000 4096
_exptl_crystal_size_max 0.51
_exptl_crystal_size_mid 0.37
_exptl_crystal_size_min 0.17
_refine_diff_density_max 0.428
_refine_diff_density_min -0.354
_refine_diff_density_rms 0.057
_refine_ls_abs_structure_details 'Flack H D (1983), Acta Cryst. A39, 876-881'
_refine_ls_abs_structure_Flack -0.08(5)
_refine_ls_extinction_method none
_refine_ls_goodness_of_fit_ref 0.841
_refine_ls_hydrogen_treatment mixed
_refine_ls_matrix_type full
_refine_ls_number_parameters 302
_refine_ls_number_reflns 5696
_refine_ls_number_restraints 1
_refine_ls_restrained_S_all 0.841
_refine_ls_R_factor_all 0.0414
_refine_ls_R_factor_gt 0.0373
_refine_ls_shift/su_max 0.002
_refine_ls_shift/su_mean 0.000
_refine_ls_structure_factor_coef Fsqd
_refine_ls_weighting_details 'calc w=1/[\s^2^(Fo^2^)+(0.1000P)^2^+0.0000P] where P=(Fo^2^+2Fc^2^)/3'
_refine_ls_weighting_scheme calc
_refine_ls_wR_factor_gt 0.1039
_refine_ls_wR_factor_ref 0.1069
_reflns_number_gt 5232
_reflns_number_total 5696
_reflns_threshold_expression >2sigma(I)
_cod_data_source_file ic5b02133_si_003.cif
_cod_data_source_block jyy70
_cod_depositor_comments
;
The following automatic conversions were performed:

data item '_symmetry_cell_setting' value 'Orthorhombic' was changed
to 'orthorhombic' in accordance with the
/home/saulius/struct/COD-crude-data/automatic-downloads/DataCite-retrospective/ACS/depositions/lib/dictionaries/cif_core.dic
dictionary named 'cif_core.dic' version 2.4.2 last updated on
2011-04-26.

Automatic conversion script
Id: cif_fix_values 6909 2019-04-08 15:41:33Z antanas 
;
_cod_original_cell_volume 9352.0(9)
_cod_original_sg_symbol_H-M Fdd2
_cod_database_code 4346781

loop_
_symmetry_equiv_pos_as_xyz
'x, y, z'
'-x, -y, z'
'x+1/4, -y+1/4, z+1/4'
'-x+1/4, y+1/4, z+1/4'
'x, y+1/2, z+1/2'
'-x, -y+1/2, z+1/2'
'x+1/4, -y+3/4, z+3/4'
'-x+1/4, y+3/4, z+3/4'
'x+1/2, y, z+1/2'
'-x+1/2, -y, z+1/2'
'x+3/4, -y+1/4, z+3/4'
'-x+3/4, y+1/4, z+3/4'
'x+1/2, y+1/2, z'
'-x+1/2, -y+1/2, z'
'x+3/4, -y+3/4, z+1/4'
'-x+3/4, y+3/4, z+1/4'

loop_
_atom_site_label
_atom_site_type_symbol
_atom_site_fract_x
_atom_site_fract_y
_atom_site_fract_z
_atom_site_U_iso_or_equiv
_atom_site_adp_type
_atom_site_occupancy
_atom_site_symmetry_multiplicity
_atom_site_calc_flag
_atom_site_refinement_flags
P1 P 0.315531(16) 0.659258(11) 0.61593(5) 0.01226(10) Uani 1 1 d .
H1 H 0.2815(8) 0.6537(5) 0.525(3) 0.019(6) Uiso 1 1 d .
Cl1 Cl 0.48256(2) 0.622776(15) 0.44209(7) 0.03714(15) Uani 1 1 d .
N6 N 0.14519(5) 0.71216(4) 0.71750(17) 0.0162(3) Uani 1 1 d .
N1 N 0.36827(6) 0.66583(4) 0.76631(18) 0.0154(3) Uani 1 1 d .
N4 N 0.33267(5) 0.61796(4) 0.61848(18) 0.0146(3) Uani 1 1 d .
N3 N 0.27360(6) 0.67412(4) 0.74149(17) 0.0167(3) Uani 1 1 d .
N2 N 0.34773(6) 0.68814(4) 0.51680(18) 0.0170(3) Uani 1 1 d .
N5 N 0.35106(7) 0.72692(4) 0.15574(19) 0.0258(4) Uani 1 1 d .
C8 C 0.18054(6) 0.68872(5) 0.7561(2) 0.0143(3) Uani 1 1 d .
C21 C 0.27914(7) 0.53310(4) 0.5995(3) 0.0209(4) Uani 1 1 d .
H21 H 0.2968 0.5257 0.5173 0.025 Uiso 1 1 calc R
C13 C 0.34387(7) 0.68779(5) 0.3582(2) 0.0185(4) Uani 1 1 d .
H13A H 0.3156 0.6732 0.3298 0.022 Uiso 1 1 calc R
H13B H 0.3747 0.6779 0.3178 0.022 Uiso 1 1 calc R
C7 C 0.23214(6) 0.69546(5) 0.6876(2) 0.0178(4) Uani 1 1 d .
H7A H 0.2293 0.6920 0.5832 0.021 Uiso 1 1 calc R
H7B H 0.2410 0.7194 0.7036 0.021 Uiso 1 1 calc R
C12 C 0.09718(7) 0.70718(5) 0.7642(2) 0.0206(4) Uani 1 1 d .
H12 H 0.0723 0.7229 0.7361 0.025 Uiso 1 1 calc R
C17 C 0.31931(8) 0.78502(5) 0.1590(2) 0.0250(4) Uani 1 1 d .
H17 H 0.3138 0.8056 0.1093 0.030 Uiso 1 1 calc R
C1 C 0.39142(7) 0.70025(5) 0.7369(2) 0.0197(4) Uani 1 1 d .
H1A H 0.4250 0.7019 0.7807 0.024 Uiso 1 1 calc R
H1B H 0.3702 0.7185 0.7758 0.024 Uiso 1 1 calc R
C19 C 0.30565(7) 0.59125(5) 0.5375(2) 0.0180(4) Uani 1 1 d .
H19A H 0.3298 0.5785 0.4786 0.022 Uiso 1 1 calc R
H19B H 0.2813 0.6020 0.4723 0.022 Uiso 1 1 calc R
C9 C 0.16972(7) 0.66095(5) 0.8456(2) 0.0169(4) Uani 1 1 d .
H9 H 0.1952 0.6455 0.8723 0.020 Uiso 1 1 calc R
C20 C 0.27791(7) 0.56660(5) 0.6371(2) 0.0187(4) Uani 1 1 d .
N7 N 0.25167(7) 0.57863(6) 0.7582(3) 0.0374(5) Uani 1 1 d .
C4 C 0.37424(7) 0.60579(5) 0.7087(2) 0.0187(4) Uani 1 1 d .
H4A H 0.3950 0.5893 0.6556 0.022 Uiso 1 1 calc R
H4B H 0.3612 0.5947 0.7958 0.022 Uiso 1 1 calc R
C3 C 0.40549(7) 0.63754(5) 0.7484(2) 0.0185(4) Uani 1 1 d .
H3A H 0.4241 0.6337 0.8382 0.022 Uiso 1 1 calc R
H3B H 0.4296 0.6429 0.6716 0.022 Uiso 1 1 calc R
C11 C 0.08277(8) 0.67979(5) 0.8523(2) 0.0245(4) Uani 1 1 d .
H11 H 0.0491 0.6771 0.8818 0.029 Uiso 1 1 calc R
C14 C 0.33607(7) 0.72327(5) 0.2945(2) 0.0160(3) Uani 1 1 d .
C15 C 0.31368(7) 0.74975(5) 0.3720(2) 0.0204(4) Uani 1 1 d .
H15 H 0.3050 0.7468 0.4694 0.024 Uiso 1 1 calc R
C16 C 0.30441(8) 0.78093(5) 0.3018(2) 0.0211(4) Uani 1 1 d .
H16 H 0.2883 0.7988 0.3509 0.025 Uiso 1 1 calc R
C18 C 0.34280(9) 0.75723(6) 0.0923(2) 0.0308(5) Uani 1 1 d .
H18 H 0.3536 0.7600 -0.0035 0.037 Uiso 1 1 calc R
C10 C 0.11993(8) 0.65662(5) 0.8949(2) 0.0220(4) Uani 1 1 d .
H10 H 0.1118 0.6383 0.9559 0.026 Uiso 1 1 calc R
C2 C 0.39492(7) 0.70287(5) 0.5735(2) 0.0222(4) Uani 1 1 d .
H2A H 0.3983 0.7267 0.5437 0.027 Uiso 1 1 calc R
H2B H 0.4241 0.6901 0.5377 0.027 Uiso 1 1 calc R
C5 C 0.34169(7) 0.66442(5) 0.9090(2) 0.0196(4) Uani 1 1 d .
H5A H 0.3619 0.6755 0.9840 0.024 Uiso 1 1 calc R
H5B H 0.3355 0.6407 0.9376 0.024 Uiso 1 1 calc R
C6 C 0.29155(7) 0.68351(5) 0.8867(2) 0.0216(4) Uani 1 1 d .
H6A H 0.2669 0.6767 0.9600 0.026 Uiso 1 1 calc R
H6B H 0.2968 0.7082 0.8934 0.026 Uiso 1 1 calc R
C22 C 0.25401(9) 0.51064(6) 0.6845(3) 0.0375(6) Uani 1 1 d .
H22 H 0.2550 0.4874 0.6605 0.045 Uiso 1 1 calc R
C24 C 0.22592(8) 0.55465(7) 0.8429(3) 0.0375(6) Uani 1 1 d .
H24 H 0.2081 0.5618 0.9250 0.045 Uiso 1 1 calc R
C23 C 0.22663(9) 0.52058(7) 0.8063(3) 0.0412(7) Uani 1 1 d .
H23 H 0.2091 0.5044 0.8619 0.049 Uiso 1 1 calc R

loop_
_atom_site_aniso_label
_atom_site_aniso_U_11
_atom_site_aniso_U_22
_atom_site_aniso_U_33
_atom_site_aniso_U_23
_atom_site_aniso_U_13
_atom_site_aniso_U_12
P1 0.01071(18) 0.01268(19) 0.0134(2) 0.00223(16) -0.00103(16) -0.00046(15)
Cl1 0.0360(3) 0.0391(3) 0.0363(3) -0.0129(2) 0.0121(2) -0.0166(2)
N6 0.0150(7) 0.0164(7) 0.0173(7) -0.0036(6) -0.0024(6) 0.0015(6)
N1 0.0129(7) 0.0144(7) 0.0190(8) 0.0003(6) -0.0038(6) -0.0013(5)
N4 0.0143(6) 0.0124(6) 0.0170(7) 0.0011(6) -0.0025(6) -0.0002(5)
N3 0.0142(7) 0.0221(7) 0.0137(7) 0.0014(6) -0.0015(6) 0.0030(6)
N2 0.0148(7) 0.0184(7) 0.0179(8) 0.0047(6) -0.0018(6) -0.0045(6)
N5 0.0369(10) 0.0248(8) 0.0157(8) -0.0011(7) 0.0078(7) -0.0025(7)
C8 0.0135(8) 0.0166(8) 0.0128(7) -0.0048(7) -0.0016(6) -0.0002(6)
C21 0.0174(8) 0.0095(8) 0.0359(11) -0.0009(8) -0.0073(8) -0.0015(6)
C13 0.0232(9) 0.0174(8) 0.0149(8) 0.0005(7) 0.0052(7) -0.0007(7)
C7 0.0137(8) 0.0189(8) 0.0207(9) 0.0033(7) 0.0019(7) 0.0034(7)
C12 0.0147(8) 0.0205(9) 0.0266(10) -0.0061(8) -0.0019(7) 0.0019(7)
C17 0.0340(11) 0.0220(9) 0.0191(10) 0.0074(8) -0.0034(8) -0.0049(8)
C1 0.0178(8) 0.0140(8) 0.0273(10) 0.0033(7) -0.0065(8) -0.0043(7)
C19 0.0193(8) 0.0166(9) 0.0182(9) -0.0035(7) -0.0012(7) 0.0007(7)
C9 0.0197(8) 0.0155(8) 0.0156(9) -0.0022(7) -0.0011(7) 0.0006(6)
C20 0.0144(7) 0.0186(8) 0.0231(10) 0.0018(7) -0.0065(7) -0.0013(6)
N7 0.0251(9) 0.0492(12) 0.0378(12) 0.0020(10) 0.0022(9) -0.0062(9)
C4 0.0162(8) 0.0161(8) 0.0238(10) 0.0028(7) -0.0052(7) 0.0027(7)
C3 0.0135(8) 0.0188(9) 0.0231(9) 0.0018(8) -0.0028(7) 0.0027(6)
C11 0.0188(8) 0.0289(10) 0.0258(10) -0.0083(9) 0.0049(8) -0.0056(7)
C14 0.0171(8) 0.0164(8) 0.0146(8) 0.0013(7) 0.0005(7) -0.0042(7)
C15 0.0262(9) 0.0194(9) 0.0154(8) 0.0024(7) 0.0061(7) -0.0001(7)
C16 0.0228(9) 0.0185(9) 0.0221(9) 0.0010(8) 0.0027(8) 0.0004(7)
C18 0.0494(14) 0.0280(11) 0.0149(10) 0.0049(8) 0.0070(9) -0.0041(9)
C10 0.0258(10) 0.0195(9) 0.0208(10) -0.0006(7) 0.0044(8) -0.0051(7)
C2 0.0168(8) 0.0206(9) 0.0293(11) 0.0061(8) -0.0033(7) -0.0074(7)
C5 0.0200(9) 0.0245(9) 0.0144(9) -0.0015(7) -0.0033(7) -0.0004(7)
C6 0.0198(9) 0.0266(9) 0.0183(9) -0.0053(7) -0.0027(7) 0.0029(7)
C22 0.0259(10) 0.0210(10) 0.0657(17) 0.0112(11) -0.0180(12) -0.0065(8)
C24 0.0187(9) 0.0584(16) 0.0354(13) 0.0064(12) 0.0016(9) -0.0104(10)
C23 0.0259(11) 0.0440(14) 0.0537(15) 0.0334(13) -0.0163(11) -0.0168(10)

loop_
_atom_type_symbol
_atom_type_description
_atom_type_scat_dispersion_real
_atom_type_scat_dispersion_imag
_atom_type_scat_source
C C 0.0033 0.0016 'International Tables Vol C Tables 4.2.6.8 and 6.1.1.4'
H H 0.0000 0.0000 'International Tables Vol C Tables 4.2.6.8 and 6.1.1.4'
N N 0.0061 0.0033 'International Tables Vol C Tables 4.2.6.8 and 6.1.1.4'
P P 0.1023 0.0942 'International Tables Vol C Tables 4.2.6.8 and 6.1.1.4'
Cl Cl 0.1484 0.1585 'International Tables Vol C Tables 4.2.6.8 and 6.1.1.4'

loop_
_geom_angle_atom_site_label_1
_geom_angle_atom_site_label_2
_geom_angle_atom_site_label_3
_geom_angle
N4 P1 N2 121.07(8)
N4 P1 N3 119.57(8)
N2 P1 N3 118.04(8)
N4 P1 N1 85.70(7)
N2 P1 N1 86.51(7)
N3 P1 N1 86.34(7)
N4 P1 H1 92.1(10)
N2 P1 H1 96.7(11)
N3 P1 H1 92.7(11)
N1 P1 H1 176.7(11)
C12 N6 C8 117.69(16)
C3 N1 C5 112.41(15)
C3 N1 C1 112.04(14)
C5 N1 C1 112.58(15)
C3 N1 P1 106.86(11)
C5 N1 P1 106.42(11)
C1 N1 P1 105.97(11)
C4 N4 C19 115.20(14)
C4 N4 P1 121.68(12)
C19 N4 P1 123.04(12)
C7 N3 C6 114.20(16)
C7 N3 P1 116.66(13)
C6 N3 P1 119.73(12)
C13 N2 C2 114.71(15)
C13 N2 P1 120.08(13)
C2 N2 P1 119.82(13)
C18 N5 C14 117.48(17)
N6 C8 C9 122.70(16)
N6 C8 C7 112.96(16)
C9 C8 C7 124.30(16)
C22 C21 C20 117.8(2)
C22 C21 H21 121.1
C20 C21 H21 121.1
N2 C13 C14 112.78(15)
N2 C13 H13A 109.0
C14 C13 H13A 109.0
N2 C13 H13B 109.0
C14 C13 H13B 109.0
H13A C13 H13B 107.8
N3 C7 C8 115.44(16)
N3 C7 H7A 108.4
C8 C7 H7A 108.4
N3 C7 H7B 108.4
C8 C7 H7B 108.4
H7A C7 H7B 107.5
N6 C12 C11 123.43(18)
N6 C12 H12 118.3
C11 C12 H12 118.3
C16 C17 C18 117.21(19)
C16 C17 H17 121.4
C18 C17 H17 121.4
N1 C1 C2 105.41(15)
N1 C1 H1A 110.7
C2 C1 H1A 110.7
N1 C1 H1B 110.7
C2 C1 H1B 110.7
H1A C1 H1B 108.8
N4 C19 C20 112.08(16)
N4 C19 H19A 109.2
C20 C19 H19A 109.2
N4 C19 H19B 109.2
C20 C19 H19B 109.2
H19A C19 H19B 107.9
C8 C9 C10 118.61(17)
C8 C9 H9 120.7
C10 C9 H9 120.7
C21 C20 N7 122.86(19)
C21 C20 C19 116.41(18)
N7 C20 C19 120.70(17)
C24 N7 C20 117.6(2)
N4 C4 C3 106.18(14)
N4 C4 H4A 110.5
C3 C4 H4A 110.5
N4 C4 H4B 110.5
C3 C4 H4B 110.5
H4A C4 H4B 108.7
N1 C3 C4 105.72(14)
N1 C3 H3A 110.6
C4 C3 H3A 110.6
N1 C3 H3B 110.6
C4 C3 H3B 110.6
H3A C3 H3B 108.7
C10 C11 C12 118.05(18)
C10 C11 H11 121.0
C12 C11 H11 121.0
N5 C14 C15 122.38(17)
N5 C14 C13 115.12(16)
C15 C14 C13 122.47(16)
C14 C15 C16 118.85(18)
C14 C15 H15 120.6
C16 C15 H15 120.6
C17 C16 C15 119.42(19)
C17 C16 H16 120.3
C15 C16 H16 120.3
N5 C18 C17 124.61(19)
N5 C18 H18 117.7
C17 C18 H18 117.7
C11 C10 C9 119.45(18)
C11 C10 H10 120.3
C9 C10 H10 120.3
N2 C2 C1 106.06(15)
N2 C2 H2A 110.5
C1 C2 H2A 110.5
N2 C2 H2B 110.5
C1 C2 H2B 110.5
H2A C2 H2B 108.7
N1 C5 C6 105.63(15)
N1 C5 H5A 110.6
C6 C5 H5A 110.6
N1 C5 H5B 110.6
C6 C5 H5B 110.6
H5A C5 H5B 108.7
N3 C6 C5 106.28(15)
N3 C6 H6A 110.5
C5 C6 H6A 110.5
N3 C6 H6B 110.5
C5 C6 H6B 110.5
H6A C6 H6B 108.7
C21 C22 C23 122.9(2)
C21 C22 H22 118.5
C23 C22 H22 118.5
C23 C24 N7 120.4(2)
C23 C24 H24 119.8
N7 C24 H24 119.8
C24 C23 C22 118.4(2)
C24 C23 H23 120.8
C22 C23 H23 120.8

loop_
_geom_bond_atom_site_label_1
_geom_bond_atom_site_label_2
_geom_bond_distance
P1 N4 1.6651(15)
P1 N2 1.6730(16)
P1 N3 1.6948(16)
P1 N1 1.9716(16)
P1 H1 1.24(2)
N6 C12 1.346(2)
N6 C8 1.347(2)
N1 C3 1.479(2)
N1 C5 1.485(2)
N1 C1 1.492(2)
N4 C4 1.449(2)
N4 C19 1.460(2)
N3 C7 1.455(2)
N3 C6 1.460(2)
N2 C13 1.460(2)
N2 C2 1.460(2)
N5 C18 1.330(3)
N5 C14 1.340(2)
C8 C9 1.385(3)
C8 C7 1.516(2)
C21 C22 1.343(3)
C21 C20 1.346(2)
C21 H21 0.9300
C13 C14 1.510(3)
C13 H13A 0.9700
C13 H13B 0.9700
C7 H7A 0.9700
C7 H7B 0.9700
C12 C11 1.388(3)
C12 H12 0.9300
C17 C16 1.377(3)
C17 C18 1.385(3)
C17 H17 0.9300
C1 C2 1.506(3)
C1 H1A 0.9700
C1 H1B 0.9700
C19 C20 1.511(3)
C19 H19A 0.9700
C19 H19B 0.9700
C9 C10 1.393(3)
C9 H9 0.9300
C20 N7 1.388(3)
N7 C24 1.388(3)
C4 C3 1.524(3)
C4 H4A 0.9700
C4 H4B 0.9700
C3 H3A 0.9700
C3 H3B 0.9700
C11 C10 1.383(3)
C11 H11 0.9300
C14 C15 1.382(3)
C15 C16 1.392(3)
C15 H15 0.9300
C16 H16 0.9300
C18 H18 0.9300
C10 H10 0.9300
C2 H2A 0.9700
C2 H2B 0.9700
C5 C6 1.524(3)
C5 H5A 0.9700
C5 H5B 0.9700
C6 H6A 0.9700
C6 H6B 0.9700
C22 C23 1.384(4)
C22 H22 0.9300
C24 C23 1.365(4)
C24 H24 0.9300
C23 H23 0.9300

loop_
_geom_torsion_atom_site_label_1
_geom_torsion_atom_site_label_2
_geom_torsion_atom_site_label_3
_geom_torsion_atom_site_label_4
_geom_torsion
N4 P1 N1 C3 24.28(12)
N2 P1 N1 C3 -97.26(12)
N3 P1 N1 C3 144.33(12)
N4 P1 N1 C5 -96.03(12)
N2 P1 N1 C5 142.43(13)
N3 P1 N1 C5 24.02(12)
N4 P1 N1 C1 143.93(12)
N2 P1 N1 C1 22.39(12)
N3 P1 N1 C1 -96.02(12)
N2 P1 N4 C4 80.30(17)
N3 P1 N4 C4 -86.32(16)
N1 P1 N4 C4 -3.00(15)
N2 P1 N4 C19 -103.13(16)
N3 P1 N4 C19 90.24(16)
N1 P1 N4 C19 173.56(15)
N4 P1 N3 C7 -133.37(13)
N2 P1 N3 C7 59.60(16)
N1 P1 N3 C7 143.68(14)
N4 P1 N3 C6 82.04(16)
N2 P1 N3 C6 -84.98(16)
N1 P1 N3 C6 -0.91(15)
N4 P1 N2 C13 71.53(16)
N3 P1 N2 C13 -121.64(15)
N1 P1 N2 C13 154.38(15)
N4 P1 N2 C2 -81.19(17)
N3 P1 N2 C2 85.64(16)
N1 P1 N2 C2 1.66(15)
C12 N6 C8 C9 -2.7(3)
C12 N6 C8 C7 175.48(17)
C2 N2 C13 C14 -71.5(2)
P1 N2 C13 C14 134.48(14)
C6 N3 C7 C8 -74.3(2)
P1 N3 C7 C8 139.19(14)
N6 C8 C7 N3 171.36(16)
C9 C8 C7 N3 -10.5(3)
C8 N6 C12 C11 1.6(3)
C3 N1 C1 C2 77.03(19)
C5 N1 C1 C2 -155.10(15)
P1 N1 C1 C2 -39.16(16)
C4 N4 C19 C20 65.4(2)
P1 N4 C19 C20 -111.37(16)
N6 C8 C9 C10 1.6(3)
C7 C8 C9 C10 -176.35(18)
C22 C21 C20 N7 -0.5(3)
C22 C21 C20 C19 -178.77(18)
N4 C19 C20 C21 -140.26(17)
N4 C19 C20 N7 41.5(2)
C21 C20 N7 C24 0.2(3)
C19 C20 N7 C24 178.33(18)
C19 N4 C4 C3 164.82(15)
P1 N4 C4 C3 -18.4(2)
C5 N1 C3 C4 78.65(18)
C1 N1 C3 C4 -153.39(16)
P1 N1 C3 C4 -37.74(17)
N4 C4 C3 N1 35.6(2)
N6 C12 C11 C10 0.5(3)
C18 N5 C14 C15 -1.2(3)
C18 N5 C14 C13 176.89(19)
N2 C13 C14 N5 155.89(16)
N2 C13 C14 C15 -26.0(2)
N5 C14 C15 C16 2.7(3)
C13 C14 C15 C16 -175.22(18)
C18 C17 C16 C15 0.4(3)
C14 C15 C16 C17 -2.2(3)
C14 N5 C18 C17 -0.8(3)
C16 C17 C18 N5 1.2(3)
C12 C11 C10 C9 -1.6(3)
C8 C9 C10 C11 0.6(3)
C13 N2 C2 C1 -179.17(16)
P1 N2 C2 C1 -25.1(2)
N1 C1 C2 N2 40.44(19)
C3 N1 C5 C6 -156.05(15)
C1 N1 C5 C6 76.28(17)
P1 N1 C5 C6 -39.39(16)
C7 N3 C6 C5 -167.21(15)
P1 N3 C6 C5 -21.8(2)
N1 C5 C6 N3 38.9(2)
C20 C21 C22 C23 1.0(3)
C20 N7 C24 C23 -0.3(3)
N7 C24 C23 C22 0.7(3)
C21 C22 C23 C24 -1.2(3)
